data_1576621
loop_
_publ_author_name
'El Mustafa Ouaaka'
'Mustapha Aazza'
'El Mostafa Khechoubi'
'Mahmoud Ettakni'
'Thierry Maris'

_publ_contact_author_id_orcid 0000-0001-9731-4046
_publ_section_title
;
 Synthesis, optical and photovoltaic properties, and Hirshfeld surface
 analysis of hybrid organic-inorganic 2C6CoCl4
;
_journal_name_full 'Journal of Physics and Chemistry of Solids'
_journal_page_first 113329
_journal_paper_doi 10.1016/j.jpcs.2025.113329
_journal_volume 210
_journal_year 2026
_chemical_formula_moiety 'Cl4 Co, C6 H18 N2'
_chemical_formula_sum 'C6 H18 Cl4 Co N2'
_chemical_formula_weight 318.95
_chemical_name_common '1,6 diaminohexane tetrachlorocobaltate(II)'
_chemical_name_systematic
;
hexane-1,6-bis(aminium) tetrachloro-cobalt(ii)
;
_space_group_crystal_system triclinic
_space_group_IT_number 2
_space_group_name_Hall '-P 1'
_space_group_name_H-M_alt 'P -1'
_atom_sites_solution_hydrogens geom
_atom_sites_solution_primary dual
_audit_contact_author_email thierry.maris@umontreal.ca
_audit_contact_author_name 'Thierry Maris'
_audit_contact_author_phone '+1 514 343 6111 3937'
_audit_creation_date 2025-05-14
_audit_creation_method
;
Olex2 1.5
(compiled 2025.04.05 svn.rf049d14d for OlexSys, GUI svn.r7224)
;
_cell_angle_alpha 74.021(2)
_cell_angle_beta 87.814(2)
_cell_angle_gamma 85.726(2)
_cell_formula_units_Z 2
_cell_length_a 7.2806(2)
_cell_length_b 10.1090(3)
_cell_length_c 10.1333(3)
_cell_measurement_reflns_used 9924
_cell_measurement_temperature 320
_cell_measurement_theta_max 62.082
_cell_measurement_theta_min 3.967
_cell_volume 714.88(4)
_computing_cell_refinement
;
SAINT (2013) V8.41; Integration Software for Single Crystal Data.
Bruker AXS Inc., Madison, WI 53719-1173.
;
_computing_data_collection
;
APEX 4 (2022) Bruker AXS Inc., Madison, WI 53719-1173.
;
_computing_data_reduction
;
SAINT (2013) V8.41; Integration Software for Single Crystal Data.
Bruker AXS Inc., Madison, WI 53719-1173.
;
_computing_molecular_graphics 'Olex2 1.5 (Dolomanov et al., 2009)'
_computing_publication_material 'Olex2 1.5 (Dolomanov et al., 2009)'
_computing_structure_refinement 'XL  (Sheldrick, 2008)'
_computing_structure_solution 'SHELXT 2018/2 (Sheldrick, 2018)'
_diffrn_ambient_temperature 320.15
_diffrn_detector_area_resol_mean 10.42
_diffrn_detector_type 'Bruker CMOS Photon III '
_diffrn_measured_fraction_theta_full 0.989
_diffrn_measured_fraction_theta_max 0.991
_diffrn_measurement_device 'k-geometry diffractometer'
_diffrn_measurement_device_type 'Bruker Venture Metaljet'
_diffrn_measurement_method '\w and \f scans'
_diffrn_radiation_type GaK\a
_diffrn_radiation_wavelength 1.34139
_diffrn_reflns_av_R_equivalents 0.0464
_diffrn_reflns_av_unetI/netI 0.0306
_diffrn_reflns_Laue_measured_fraction_full 0.989
_diffrn_reflns_Laue_measured_fraction_max 0.991
_diffrn_reflns_limit_h_max 9
_diffrn_reflns_limit_h_min -9
_diffrn_reflns_limit_k_max 13
_diffrn_reflns_limit_k_min -13
_diffrn_reflns_limit_l_max 13
_diffrn_reflns_limit_l_min -13
_diffrn_reflns_number 23141
_diffrn_reflns_point_group_measured_fraction_full 0.989
_diffrn_reflns_point_group_measured_fraction_max 0.991
_diffrn_reflns_theta_full 53.594
_diffrn_reflns_theta_max 62.908
_diffrn_reflns_theta_min 3.966
_exptl_absorpt_coefficient_mu 11.066
_exptl_absorpt_correction_T_max 0.2138
_exptl_absorpt_correction_T_min 0.0779
_exptl_absorpt_correction_type multi-scan
_exptl_absorpt_process_details
;
SADABS-2016/2 (Bruker,2016/2) was used for absorption correction.
wR2(int) was 0.1305 before and 0.0702 after correction.
The Ratio of minimum to maximum transmission is 0.3644.
The \l/2 correction factor is Not present.
;
_exptl_crystal_colour 'clear light blue'
_exptl_crystal_colour_lustre clear
_exptl_crystal_colour_modifier light
_exptl_crystal_colour_primary blue
_exptl_crystal_density_diffrn 1.482
_exptl_crystal_description block
_exptl_crystal_F_000 326
_exptl_crystal_size_max 0.33
_exptl_crystal_size_mid 0.17
_exptl_crystal_size_min 0.13
_refine_diff_density_max 0.465
_refine_diff_density_min -0.406
_refine_diff_density_rms 0.066
_refine_ls_extinction_coef .
_refine_ls_extinction_method none
_refine_ls_goodness_of_fit_ref 1.040
_refine_ls_hydrogen_treatment constr
_refine_ls_matrix_type full
_refine_ls_number_parameters 176
_refine_ls_number_reflns 3471
_refine_ls_number_restraints 187
_refine_ls_restrained_S_all 1.063
_refine_ls_R_factor_all 0.0558
_refine_ls_R_factor_gt 0.0486
_refine_ls_shift/su_max 0.000
_refine_ls_shift/su_mean 0.000
_refine_ls_structure_factor_coef Fsqd
_refine_ls_weighting_details 'w=1/[\s^2^(Fo^2^)+(0.0698P)^2^+0.3521P] where P=(Fo^2^+2Fc^2^)/3'
_refine_ls_weighting_scheme calc
_refine_ls_wR_factor_gt 0.1285
_refine_ls_wR_factor_ref 0.1335
_reflns_Friedel_coverage 0.000
_reflns_Friedel_fraction_full .
_reflns_Friedel_fraction_max .
_reflns_number_gt 2972
_reflns_number_total 3471
_reflns_threshold_expression 'I > 2\s(I)'
_cod_data_source_file 2c6co320K.cif
_cod_data_source_block 2c6co320k
_cod_database_code 1576621

loop_
_space_group_symop_id
_space_group_symop_operation_xyz
1 'x, y, z'
2 '-x, -y, -z'

loop_
_atom_site_label
_atom_site_type_symbol
_atom_site_fract_x
_atom_site_fract_y
_atom_site_fract_z
_atom_site_U_iso_or_equiv
_atom_site_adp_type
_atom_site_occupancy
_atom_site_site_symmetry_order
_atom_site_calc_flag
_atom_site_refinement_flags_posn
_atom_site_refinement_flags_adp
_atom_site_refinement_flags_occupancy
_atom_site_disorder_assembly
_atom_site_disorder_group
Co1 Co 0.73895(6) 0.70748(5) 0.55673(4) 0.06002(17) Uani 1 1 d . . . . .
Cl1 Cl 0.99284(11) 0.79297(10) 0.61688(11) 0.0773(3) Uani 1 1 d . . . . .
Cl2 Cl 0.49779(10) 0.79324(10) 0.66451(9) 0.0707(2) Uani 1 1 d . . . . .
Cl3 Cl 0.75833(17) 0.47544(9) 0.62077(10) 0.0883(3) Uani 1 1 d . . . . .
Cl4 Cl 0.69074(12) 0.78898(9) 0.32691(8) 0.0699(2) Uani 1 1 d . . . . .
N1 N 0.2777(4) 0.9219(3) 0.3622(3) 0.0735(7) Uani 1 1 d . . . . .
H1AA H 0.307059 1.009174 0.343119 0.088 Uiso 0.795(6) 1 calc R U P A 1
H1AB H 0.379666 0.867335 0.362941 0.088 Uiso 0.795(6) 1 calc R U P A 1
H1AC H 0.221751 0.898330 0.444091 0.088 Uiso 0.795(6) 1 calc R U P A 1
H1BD H 0.215325 0.995010 0.378574 0.088 Uiso 0.205(6) 1 calc R U P A 2
H1BE H 0.397900 0.929432 0.368522 0.088 Uiso 0.205(6) 1 calc R U P A 2
H1BF H 0.244254 0.845668 0.423434 0.088 Uiso 0.205(6) 1 calc R U P A 2
C1A C 0.1542(8) 0.9070(6) 0.2576(4) 0.0774(12) Uani 0.795(6) 1 d D U P A 1
H1AD H 0.033882 0.950438 0.269996 0.093 Uiso 0.795(6) 1 calc R U P A 1
H1AE H 0.139903 0.809776 0.269183 0.093 Uiso 0.795(6) 1 calc R U P A 1
C2A C 0.2259(9) 0.9713(7) 0.1133(4) 0.0982(13) Uani 0.795(6) 1 d D U P A 1
H2AA H 0.344319 0.925469 0.100178 0.118 Uiso 0.795(6) 1 calc R U P A 1
H2AB H 0.244959 1.067578 0.103269 0.118 Uiso 0.795(6) 1 calc R U P A 1
C3A C 0.0948(5) 0.9617(7) 0.0014(6) 0.1083(17) Uani 0.795(6) 1 d D U P A 1
H3AA H 0.154859 0.996876 -0.087204 0.130 Uiso 0.795(6) 1 calc R U P A 1
H3AB H 0.077116 0.865115 0.012431 0.130 Uiso 0.795(6) 1 calc R U P A 1
C1B C 0.234(3) 0.914(3) 0.212(2) 0.089(2) Uani 0.205(6) 1 d D U P A 2
H1BA H 0.336348 0.946633 0.150002 0.107 Uiso 0.205(6) 1 calc R U P A 2
H1BB H 0.218073 0.819468 0.213228 0.107 Uiso 0.205(6) 1 calc R U P A 2
C2B C 0.059(3) 1.004(2) 0.1635(18) 0.0913(19) Uani 0.205(6) 1 d D U P A 2
H2BA H 0.079732 1.101181 0.127783 0.110 Uiso 0.205(6) 1 calc R U P A 2
H2BB H -0.039433 0.990566 0.232183 0.110 Uiso 0.205(6) 1 calc R U P A 2
C3B C 0.033(4) 0.9325(10) 0.0512(16) 0.102(2) Uani 0.205(6) 1 d D U P A 2
H3BA H 0.147295 0.891625 0.022641 0.123 Uiso 0.205(6) 1 calc R U P A 2
H3BB H -0.059786 0.865456 0.074642 0.123 Uiso 0.205(6) 1 calc R U P A 2
N2 N 0.7389(5) 0.4845(3) 0.2865(3) 0.0744(7) Uani 1 1 d D . . . .
H2AC H 0.625622 0.456327 0.288852 0.089 Uiso 0.808(8) 1 calc R U P B 1
H2AD H 0.735068 0.561526 0.313180 0.089 Uiso 0.808(8) 1 calc R U P B 1
H2AE H 0.810222 0.419384 0.342679 0.089 Uiso 0.808(8) 1 calc R U P B 1
H2BF H 0.714746 0.397589 0.294582 0.089 Uiso 0.192(8) 1 calc R U P B 2
H2BG H 0.637237 0.531047 0.305232 0.089 Uiso 0.192(8) 1 calc R U P B 2
H2BH H 0.826284 0.486037 0.345061 0.089 Uiso 0.192(8) 1 calc R U P B 2
C4A C 0.8155(9) 0.5117(7) 0.1443(4) 0.0919(16) Uani 0.808(8) 1 d D U P B 1
H4AA H 0.831845 0.425659 0.119035 0.110 Uiso 0.808(8) 1 calc R U P B 1
H4AB H 0.935423 0.548549 0.140665 0.110 Uiso 0.808(8) 1 calc R U P B 1
C5A C 0.6889(7) 0.6138(6) 0.0415(5) 0.0971(14) Uani 0.808(8) 1 d D U P B 1
H5AA H 0.751509 0.636385 -0.047253 0.117 Uiso 0.808(8) 1 calc R U P B 1
H5AB H 0.670933 0.698060 0.069949 0.117 Uiso 0.808(8) 1 calc R U P B 1
C6A C 0.4989(9) 0.5656(4) 0.0236(6) 0.0991(16) Uani 0.808(8) 1 d D U P B 1
H6AA H 0.431821 0.550418 0.110488 0.119 Uiso 0.808(8) 1 calc R U P B 1
H6AB H 0.431527 0.639250 -0.042643 0.119 Uiso 0.808(8) 1 calc R U P B 1
C4B C 0.803(5) 0.549(3) 0.1439(12) 0.094(2) Uani 0.192(8) 1 d D U P B 2
H4BA H 0.936812 0.543583 0.138008 0.113 Uiso 0.192(8) 1 calc R U P B 2
H4BB H 0.759059 0.645684 0.114583 0.113 Uiso 0.192(8) 1 calc R U P B 2
C6B C 0.528(3) 0.536(3) 0.052(2) 0.099(2) Uani 0.192(8) 1 d D U P B 2
H6BA H 0.462875 0.508655 0.139509 0.118 Uiso 0.192(8) 1 calc R U P B 2
H6BB H 0.523158 0.635914 0.017153 0.118 Uiso 0.192(8) 1 calc R U P B 2
C5B C 0.724(3) 0.468(3) 0.055(2) 0.096(2) Uani 0.192(8) 1 d D U P B 2
H5BA H 0.728757 0.370031 0.098532 0.115 Uiso 0.192(8) 1 calc R U P B 2
H5BB H 0.781465 0.486453 -0.035720 0.115 Uiso 0.192(8) 1 calc R U P B 2

loop_
_atom_site_aniso_label
_atom_site_aniso_U_11
_atom_site_aniso_U_22
_atom_site_aniso_U_33
_atom_site_aniso_U_23
_atom_site_aniso_U_13
_atom_site_aniso_U_12
Co1 0.0478(2) 0.0642(3) 0.0627(3) -0.00878(19) -0.00141(17) -0.00250(18)
Cl1 0.0466(4) 0.0828(5) 0.1022(6) -0.0245(5) -0.0082(4) -0.0018(3)
Cl2 0.0500(4) 0.0872(5) 0.0744(5) -0.0221(4) 0.0052(3) -0.0050(3)
Cl3 0.1165(8) 0.0619(5) 0.0763(5) -0.0036(4) 0.0031(5) -0.0007(5)
Cl4 0.0676(5) 0.0702(5) 0.0634(4) -0.0056(3) -0.0005(3) 0.0009(4)
N1 0.0610(16) 0.0814(18) 0.0698(16) -0.0084(14) -0.0103(12) 0.0047(14)
C1A 0.078(3) 0.089(3) 0.060(2) -0.0061(19) -0.0067(19) -0.021(2)
C2A 0.099(3) 0.116(3) 0.067(2) -0.001(2) -0.001(2) -0.023(2)
C3A 0.120(4) 0.133(4) 0.062(2) -0.005(3) 0.001(3) -0.028(3)
C1B 0.092(4) 0.104(4) 0.063(3) -0.005(3) -0.006(3) -0.021(4)
C2B 0.094(3) 0.107(3) 0.063(3) -0.004(3) -0.003(3) -0.022(3)
C3B 0.106(4) 0.122(4) 0.068(4) -0.001(3) 0.000(3) -0.027(4)
N2 0.087(2) 0.0674(16) 0.0641(15) -0.0096(13) -0.0082(14) -0.0036(15)
C4A 0.090(3) 0.115(4) 0.065(2) -0.013(2) 0.0021(19) -0.017(3)
C5A 0.105(3) 0.113(3) 0.063(2) -0.004(2) 0.001(2) -0.013(2)
C6A 0.101(3) 0.118(3) 0.060(3) 0.003(2) -0.005(2) 0.008(3)
C4B 0.096(4) 0.114(4) 0.065(3) -0.009(3) 0.003(3) -0.015(4)
C6B 0.103(4) 0.118(4) 0.061(3) -0.002(3) -0.001(3) -0.006(4)
C5B 0.098(3) 0.116(4) 0.064(3) -0.008(3) 0.001(3) -0.012(3)

loop_
_atom_type_symbol
_atom_type_description
_atom_type_scat_dispersion_real
_atom_type_scat_dispersion_imag
_atom_type_scat_source
C C 0.0137 0.0067 'International Tables Vol C Tables 4.2.6.8 and 6.1.1.4'
H H 0.0000 0.0000 'International Tables Vol C Tables 4.2.6.8 and 6.1.1.4'
Cl Cl 0.3281 0.5435 'International Tables Vol C Tables 4.2.6.8 and 6.1.1.4'
Co Co -0.6628 2.9049 'International Tables Vol C Tables 4.2.6.8 and 6.1.1.4'
N N 0.0241 0.0134 'International Tables Vol C Tables 4.2.6.8 and 6.1.1.4'

loop_
_geom_angle_atom_site_label_1
_geom_angle_atom_site_label_2
_geom_angle_atom_site_label_3
_geom_angle
_geom_angle_site_symmetry_1
_geom_angle_site_symmetry_3
Cl1 Co1 Cl2 105.54(4) . .
Cl1 Co1 Cl4 111.01(4) . .
Cl2 Co1 Cl4 106.94(3) . .
Cl3 Co1 Cl1 111.55(4) . .
Cl3 Co1 Cl2 111.12(4) . .
Cl3 Co1 Cl4 110.49(4) . .
H1AA N1 H1AB 109.5 . .
H1AA N1 H1AC 109.5 . .
H1AB N1 H1AC 109.5 . .
H1BD N1 H1BE 109.5 . .
H1BD N1 H1BF 109.5 . .
H1BE N1 H1BF 109.5 . .
C1A N1 H1AA 109.5 . .
C1A N1 H1AB 109.5 . .
C1A N1 H1AC 109.5 . .
C1B N1 H1BD 109.5 . .
C1B N1 H1BE 109.5 . .
C1B N1 H1BF 109.5 . .
N1 C1A H1AD 109.2 . .
N1 C1A H1AE 109.2 . .
N1 C1A C2A 112.0(4) . .
H1AD C1A H1AE 107.9 . .
C2A C1A H1AD 109.2 . .
C2A C1A H1AE 109.2 . .
C1A C2A H2AA 109.0 . .
C1A C2A H2AB 109.0 . .
C1A C2A C3A 113.0(5) . .
H2AA C2A H2AB 107.8 . .
C3A C2A H2AA 109.0 . .
C3A C2A H2AB 109.0 . .
C2A C3A H3AA 108.2 . .
C2A C3A H3AB 108.2 . .
C3A C3A C2A 116.5(6) 2_575 .
C3A C3A H3AA 108.2 2_575 .
C3A C3A H3AB 108.2 2_575 .
H3AA C3A H3AB 107.3 . .
N1 C1B H1BA 110.0 . .
N1 C1B H1BB 110.0 . .
H1BA C1B H1BB 108.3 . .
C2B C1B N1 108.7(15) . .
C2B C1B H1BA 110.0 . .
C2B C1B H1BB 110.0 . .
C1B C2B H2BA 113.3 . .
C1B C2B H2BB 113.3 . .
C1B C2B C3B 91.8(16) . .
H2BA C2B H2BB 110.7 . .
C3B C2B H2BA 113.3 . .
C3B C2B H2BB 113.3 . .
C2B C3B H3BA 113.2 . .
C2B C3B H3BB 113.2 . .
C3B C3B C2B 92.4(14) 2_575 .
C3B C3B H3BA 113.2 2_575 .
C3B C3B H3BB 113.2 2_575 .
H3BA C3B H3BB 110.6 . .
H2AC N2 H2AD 109.5 . .
H2AC N2 H2AE 109.5 . .
H2AD N2 H2AE 109.5 . .
H2BF N2 H2BG 109.5 . .
H2BF N2 H2BH 109.5 . .
H2BG N2 H2BH 109.5 . .
C4A N2 H2AC 109.5 . .
C4A N2 H2AD 109.5 . .
C4A N2 H2AE 109.5 . .
C4B N2 H2BF 109.5 . .
C4B N2 H2BG 109.5 . .
C4B N2 H2BH 109.5 . .
N2 C4A H4AA 109.3 . .
N2 C4A H4AB 109.3 . .
N2 C4A C5A 111.5(5) . .
H4AA C4A H4AB 108.0 . .
C5A C4A H4AA 109.3 . .
C5A C4A H4AB 109.3 . .
C4A C5A H5AA 108.2 . .
C4A C5A H5AB 108.2 . .
C4A C5A C6A 116.3(5) . .
H5AA C5A H5AB 107.4 . .
C6A C5A H5AA 108.2 . .
C6A C5A H5AB 108.2 . .
C5A C6A H6AA 108.4 . .
C5A C6A H6AB 108.4 . .
C6A C6A C5A 115.3(6) 2_665 .
C6A C6A H6AA 108.4 2_665 .
C6A C6A H6AB 108.4 2_665 .
H6AA C6A H6AB 107.5 . .
N2 C4B H4BA 110.6 . .
N2 C4B H4BB 110.6 . .
N2 C4B C5B 105.8(14) . .
H4BA C4B H4BB 108.7 . .
C5B C4B H4BA 110.6 . .
C5B C4B H4BB 110.6 . .
C6B C6B H6BA 113.5 2_665 .
C6B C6B H6BB 113.5 2_665 .
C6B C6B C5B 90.9(18) 2_665 .
H6BA C6B H6BB 110.8 . .
C5B C6B H6BA 113.5 . .
C5B C6B H6BB 113.5 . .
C4B C5B C6B 96(2) . .
C4B C5B H5BA 112.6 . .
C4B C5B H5BB 112.6 . .
C6B C5B H5BA 112.6 . .
C6B C5B H5BB 112.6 . .
H5BA C5B H5BB 110.1 . .

loop_
_geom_bond_atom_site_label_1
_geom_bond_atom_site_label_2
_geom_bond_distance
_geom_bond_site_symmetry_2
Co1 Cl1 2.2692(9) .
Co1 Cl2 2.2749(9) .
Co1 Cl3 2.2500(10) .
Co1 Cl4 2.2778(9) .
N1 H1AA 0.8900 .
N1 H1AB 0.8900 .
N1 H1AC 0.8900 .
N1 H1BD 0.8900 .
N1 H1BE 0.8900 .
N1 H1BF 0.8900 .
N1 C1A 1.462(5) .
N1 C1B 1.59(2) .
C1A H1AD 0.9700 .
C1A H1AE 0.9700 .
C1A C2A 1.517(4) .
C2A H2AA 0.9700 .
C2A H2AB 0.9700 .
C2A C3A 1.537(4) .
C3A C3A 1.529(5) 2_575
C3A H3AA 0.9700 .
C3A H3AB 0.9700 .
C1B H1BA 0.9700 .
C1B H1BB 0.9700 .
C1B C2B 1.526(5) .
C2B H2BA 0.9700 .
C2B H2BB 0.9700 .
C2B C3B 1.531(5) .
C3B C3B 1.527(5) 2_575
C3B H3BA 0.9700 .
C3B H3BB 0.9700 .
N2 H2AC 0.8900 .
N2 H2AD 0.8900 .
N2 H2AE 0.8900 .
N2 H2BF 0.8900 .
N2 H2BG 0.8900 .
N2 H2BH 0.8900 .
N2 C4A 1.485(5) .
N2 C4B 1.487(7) .
C4A H4AA 0.9700 .
C4A H4AB 0.9700 .
C4A C5A 1.530(5) .
C5A H5AA 0.9700 .
C5A H5AB 0.9700 .
C5A C6A 1.533(5) .
C6A C6A 1.528(5) 2_665
C6A H6AA 0.9700 .
C6A H6AB 0.9700 .
C4B H4BA 0.9700 .
C4B H4BB 0.9700 .
C4B C5B 1.529(5) .
C6B C6B 1.527(5) 2_665
C6B H6BA 0.9700 .
C6B H6BB 0.9700 .
C6B C5B 1.530(5) .
C5B H5BA 0.9700 .
C5B H5BB 0.9700 .

loop_
_geom_hbond_atom_site_label_D
_geom_hbond_atom_site_label_H
_geom_hbond_atom_site_label_A
_geom_hbond_distance_DH
_geom_hbond_distance_HA
_geom_hbond_distance_DA
_geom_hbond_angle_DHA
_geom_hbond_site_symmetry_A
_geom_hbond_publ_flag
N1 H1AA Cl2 0.89 2.52 3.358(3) 157.4 2_676 yes
N1 H1AB Cl4 0.89 2.39 3.249(3) 161.8 . yes
N1 H1AC Cl1 0.89 2.45 3.287(3) 157.4 1_455 yes
N1 H1AC Cl2 0.89 2.98 3.393(3) 110.4 . yes
N1 H1BD Cl1 0.89 2.54 3.419(3) 169.2 2_676 yes
C1A H1AE Cl3 0.97 2.84 3.734(6) 153.1 2_666 yes
C1B H1BB Cl3 0.97 2.99 3.83(2) 146.1 2_666 yes
C2B H2BB Cl4 0.97 2.88 3.63(2) 135.0 1_455 yes
N2 H2AD Cl4 0.89 2.34 3.207(3) 165.0 . yes
N2 H2AE Cl1 0.89 2.44 3.234(3) 149.4 2_766 yes
N2 H2BF Cl2 0.89 2.50 3.315(3) 152.7 2_666 yes
N2 H2BG Cl3 0.89 2.95 3.726(4) 146.9 2_666 yes
N2 H2BH Cl3 0.89 2.79 3.371(3) 123.9 . yes
C4B H4BB Cl4 0.97 2.92 3.47(3) 117.3 . yes
C5B H5BA Cl2 0.97 3.02 3.72(2) 129.9 2_666 yes

loop_
_geom_torsion_atom_site_label_1
_geom_torsion_atom_site_label_2
_geom_torsion_atom_site_label_3
_geom_torsion_atom_site_label_4
_geom_torsion
_geom_torsion_site_symmetry_1
_geom_torsion_site_symmetry_2
_geom_torsion_site_symmetry_3
_geom_torsion_site_symmetry_4
N1 C1A C2A C3A -177.8(5) . . . .
N1 C1B C2B C3B -162.2(17) . . . .
C1A C2A C3A C3A 63.3(10) . . . 2_575
C1B C2B C3B C3B -141(3) . . . 2_575
N2 C4A C5A C6A -64.8(8) . . . .
N2 C4B C5B C6B 77(3) . . . .
C4A C5A C6A C6A -59.0(9) . . . 2_665
C6B C6B C5B C4B 173(2) 2_665 . . .

_cod_database_fobs_code 1576621
